data_1550749
loop_
_publ_author_name
'Wang, Chunling'
'Song, Chuanqqi'
'Shen, Wen-Hui'
'Qi, Yuan-Yuan'
'Xue, Ying'
'Shi, Yao-Cheng'
'Yu, Huaguang'
'Feng, Ligang'

_publ_section_title
;
 A two-dimensional Ni(II) coordination polymer based on
 3,5-bis(1&#x2019;,2&#x2019;,4&#x2019;-triazol-1&#x2019;-yl) pyridine
 ligand for water electro-oxidation
;
_journal_name_full 'Catalysis Science &amp; Technology'
_journal_paper_doi 10.1039/C9CY00191C
_journal_year 2019
_chemical_formula_moiety 'C9 H7 N7, H2 O'
_chemical_formula_sum 'C9 H9 N7 O'
_chemical_formula_weight 231.23
_space_group_crystal_system orthorhombic
_space_group_IT_number 33
_space_group_name_Hall 'P 2c -2n'
_space_group_name_H-M_alt 'P n a 21'
_symmetry_space_group_name_Hall 'P 2c -2n'
_symmetry_space_group_name_H-M 'P n a 21'
_atom_sites_solution_hydrogens mixed
_atom_sites_solution_primary direct
_audit_block_doi 10.5517/ccdc.csd.cc209bb0
_audit_creation_date 2018-07-16
_audit_creation_method
;
Olex2 1.2
(compiled 2018.05.29 svn.r3508 for OlexSys, GUI svn.r5506)
;
_audit_update_record
;
2018-07-16 deposited with the CCDC.    2019-03-12 downloaded from the CCDC.
;
_cell_angle_alpha 90
_cell_angle_beta 90
_cell_angle_gamma 90
_cell_formula_units_Z 4
_cell_length_a 12.569(2)
_cell_length_b 22.176(3)
_cell_length_c 3.6728(6)
_cell_measurement_reflns_used 5718
_cell_measurement_temperature 295(2)
_cell_measurement_theta_max 22.521
_cell_measurement_theta_min 2.449
_cell_volume 1023.7(3)
_computing_cell_refinement 'SAINT V8.32B (?, 2016)'
_computing_data_reduction 'SAINT V8.32B (?, 2016)'
_computing_molecular_graphics 'Olex2 (Dolomanov et al., 2009)'
_computing_publication_material 'Olex2 (Dolomanov et al., 2009)'
_computing_structure_refinement 'XL (Sheldrick, 2008)'
_computing_structure_solution 'XS (Sheldrick, 2008)'
_diffrn_ambient_temperature 295
_diffrn_measured_fraction_theta_full 1.000
_diffrn_measured_fraction_theta_max 0.998
_diffrn_measurement_device_type 'CCD area detector'
_diffrn_measurement_method 'phi and omega scans'
_diffrn_radiation_monochromator graphite
_diffrn_radiation_type MoK\a
_diffrn_radiation_wavelength 0.71073
_diffrn_reflns_av_R_equivalents 0.0449
_diffrn_reflns_av_unetI/netI 0.0214
_diffrn_reflns_Laue_measured_fraction_full 1.000
_diffrn_reflns_Laue_measured_fraction_max 0.998
_diffrn_reflns_limit_h_max 16
_diffrn_reflns_limit_h_min -16
_diffrn_reflns_limit_k_max 29
_diffrn_reflns_limit_k_min -29
_diffrn_reflns_limit_l_max 4
_diffrn_reflns_limit_l_min -4
_diffrn_reflns_number 30696
_diffrn_reflns_point_group_measured_fraction_full 1.000
_diffrn_reflns_point_group_measured_fraction_max 0.998
_diffrn_reflns_theta_full 25.242
_diffrn_reflns_theta_max 27.828
_diffrn_reflns_theta_min 1.620
_exptl_absorpt_coefficient_mu 0.109
_exptl_absorpt_correction_T_max 0.7456
_exptl_absorpt_correction_T_min 0.6869
_exptl_absorpt_correction_type multi-scan
_exptl_absorpt_process_details
'SADABS-2012/1 (Bruker,2012) was used for absorption correction. wR2(int) was 0.0971 before and 0.0513 after correction. The Ratio of minimum to maximum transmission is 0.9213. The \l/2 correction factor is 0.0015.'
_exptl_crystal_colour colorless
_exptl_crystal_density_diffrn 1.500
_exptl_crystal_description needle
_exptl_crystal_F_000 480
_exptl_crystal_size_max 0.8
_exptl_crystal_size_mid 0.3
_exptl_crystal_size_min 0.3
_refine_diff_density_max 0.173
_refine_diff_density_min -0.132
_refine_diff_density_rms 0.039
_refine_ls_abs_structure_details
;
 Twinning involves inversion, so Flack parameter cannot be determined
;
_refine_ls_extinction_coef 0.023(3)
_refine_ls_extinction_expression Fc^*^=kFc[1+0.001xFc^2^\l^3^/sin(2\q)]^-1/4^
_refine_ls_extinction_method 'SHELXL-2014/7 (Sheldrick 2014'
_refine_ls_goodness_of_fit_ref 1.061
_refine_ls_hydrogen_treatment constr
_refine_ls_matrix_type full
_refine_ls_number_parameters 158
_refine_ls_number_reflns 2421
_refine_ls_number_restraints 1
_refine_ls_restrained_S_all 1.061
_refine_ls_R_factor_all 0.0478
_refine_ls_R_factor_gt 0.0366
_refine_ls_shift/su_max 0.000
_refine_ls_shift/su_mean 0.000
_refine_ls_structure_factor_coef Fsqd
_refine_ls_weighting_details 'w=1/[\s^2^(Fo^2^)+(0.0353P)^2^+0.1890P] where P=(Fo^2^+2Fc^2^)/3'
_refine_ls_weighting_scheme calc
_refine_ls_wR_factor_gt 0.0800
_refine_ls_wR_factor_ref 0.0865
_reflns_Friedel_coverage 0.730
_reflns_Friedel_fraction_full 1.000
_reflns_Friedel_fraction_max 0.998
_reflns_number_gt 2042
_reflns_number_total 2421
_reflns_threshold_expression 'I > 2\s(I)'
_cod_data_source_file c9cy00191c2.cif
_cod_data_source_block 2
_cod_depositor_comments
;

2019-05-28
Z value and formula fixed to values more according to usual
chemical conventions.                 miguel
;
_cod_original_formula_sum 'C18 H18 N14 O2'
_cod_original_formula_weight 462.46
_cod_original_formula_moiety '2(C9 H7 N7), 2(H2 O)'
_cod_original_formula_units_Z 2
_cod_database_code 1550749
_shelx_shelxl_version_number 2014/7
_shelx_space_group_comment
;
The symmetry employed for this shelxl refinement is uniquely defined
by the following loop, which should always be used as a source of
symmetry information in preference to the above space-group names.
They are only intended as comments.
;
_olex2_refinement_description
;
1. Fixed Uiso
 At 1.2 times of:
  All C(H) groups
 At 1.5 times of:
  All O(H,H) groups
2.a Free rotating group:
 O1(H1A,H1B)
2.b Aromatic/amide H refined with riding coordinates:
 C4(H4), C6(H6), C9(H9), C10(H10), C13(H13), C15(H15), C17(H17)
;
_olex2_submission_special_instructions 'No special instructions were received'

loop_
_space_group_symop_operation_xyz
'x, y, z'
'-x, -y, z+1/2'
'-x+1/2, y+1/2, z+1/2'
'x+1/2, -y+1/2, z'

loop_
_atom_site_label
_atom_site_type_symbol
_atom_site_fract_x
_atom_site_fract_y
_atom_site_fract_z
_atom_site_U_iso_or_equiv
_atom_site_adp_type
_atom_site_occupancy
_atom_site_site_symmetry_order
_atom_site_calc_flag
_atom_site_refinement_flags_posn
N1 N 0.01468(14) 0.36387(8) 0.0399(5) 0.0345(4) Uani 1 1 d .
N2 N -0.04453(14) 0.15637(7) -0.3201(6) 0.0358(4) Uani 1 1 d .
N3 N 0.11082(14) 0.35220(8) 0.1984(6) 0.0420(5) Uani 1 1 d .
C4 C -0.0495(2) 0.06504(10) -0.4439(8) 0.0493(7) Uani 1 1 d .
H4 H -0.0744 0.0262 -0.4867 0.059 Uiso 1 1 calc R
N5 N -0.22953(15) 0.28229(9) -0.1940(7) 0.0470(6) Uani 1 1 d .
C6 C -0.01221(17) 0.25973(9) -0.1312(6) 0.0341(5) Uani 1 1 d .
H6 H 0.0603 0.2522 -0.1086 0.041 Uiso 1 1 calc R
N7 N 0.09144(15) 0.45169(8) 0.0887(6) 0.0441(5) Uani 1 1 d .
C8 C -0.08238(17) 0.21508(9) -0.2361(7) 0.0329(5) Uani 1 1 d .
C9 C -0.16229(18) 0.32569(10) -0.0914(7) 0.0422(6) Uani 1 1 d .
H9 H -0.1892 0.3637 -0.0383 0.051 Uiso 1 1 calc R
C10 C 0.00578(18) 0.42322(10) -0.0235(7) 0.0391(6) Uani 1 1 d .
H10 H -0.0527 0.4416 -0.1315 0.047 Uiso 1 1 calc R
N11 N 0.05419(17) 0.07929(9) -0.4699(7) 0.0539(6) Uani 1 1 d .
N12 N -0.11301(15) 0.10924(8) -0.3546(8) 0.0501(6) Uani 1 1 d .
C13 C -0.18974(17) 0.22797(10) -0.2656(8) 0.0408(5) Uani 1 1 d .
H13 H -0.2359 0.1975 -0.3382 0.049 Uiso 1 1 calc R
C14 C -0.05410(17) 0.31597(10) -0.0613(6) 0.0337(5) Uani 1 1 d .
C15 C 0.15226(18) 0.40629(10) 0.2213(8) 0.0442(6) Uani 1 1 d .
H15 H 0.2191 0.4131 0.3221 0.053 Uiso 1 1 calc R
C17 C 0.05418(19) 0.13717(11) -0.3894(9) 0.0528(7) Uani 1 1 d .
H17 H 0.1146 0.1614 -0.3817 0.063 Uiso 1 1 calc R
O1 O -0.23465(19) 0.45697(11) 0.2519(9) 0.0936(9) Uani 1 1 d .
H1A H -0.1975 0.4821 0.3707 0.140 Uiso 1 1 d G
H1B H -0.2925 0.4502 0.3647 0.140 Uiso 1 1 d G

loop_
_atom_site_aniso_label
_atom_site_aniso_U_11
_atom_site_aniso_U_22
_atom_site_aniso_U_33
_atom_site_aniso_U_23
_atom_site_aniso_U_13
_atom_site_aniso_U_12
N1 0.0309(9) 0.0283(9) 0.0441(11) -0.0012(8) -0.0036(8) -0.0007(7)
N2 0.0300(9) 0.0281(8) 0.0492(12) -0.0022(9) -0.0028(9) -0.0004(7)
N3 0.0335(10) 0.0379(10) 0.0545(13) -0.0007(10) -0.0101(10) 0.0013(8)
C4 0.0460(14) 0.0309(12) 0.0710(19) -0.0070(12) -0.0032(14) 0.0020(10)
N5 0.0318(10) 0.0367(11) 0.0726(16) -0.0074(11) -0.0030(10) 0.0022(8)
C6 0.0291(10) 0.0311(11) 0.0420(12) 0.0010(9) -0.0014(9) -0.0004(8)
N7 0.0405(11) 0.0336(9) 0.0583(13) -0.0030(11) -0.0042(10) -0.0044(8)
C8 0.0313(11) 0.0285(10) 0.0389(12) -0.0005(9) -0.0003(9) 0.0003(8)
C9 0.0348(11) 0.0311(11) 0.0608(16) -0.0057(11) -0.0012(11) 0.0028(9)
C10 0.0352(12) 0.0312(11) 0.0510(15) 0.0007(10) -0.0044(11) 0.0008(9)
N11 0.0418(11) 0.0387(11) 0.0813(18) -0.0107(12) -0.0013(12) 0.0061(9)
N12 0.0375(10) 0.0321(9) 0.0806(17) -0.0092(11) -0.0010(11) -0.0052(8)
C13 0.0296(11) 0.0339(11) 0.0588(15) -0.0051(11) -0.0015(11) -0.0019(9)
C14 0.0329(11) 0.0299(10) 0.0382(12) 0.0000(9) -0.0015(10) -0.0029(9)
C15 0.0341(11) 0.0417(12) 0.0568(15) -0.0051(12) -0.0056(12) -0.0022(9)
C17 0.0317(12) 0.0388(12) 0.088(2) -0.0105(15) 0.0032(13) 0.0015(10)
O1 0.0675(15) 0.0780(16) 0.135(2) -0.0459(17) 0.0379(17) -0.0263(12)

loop_
_atom_type_symbol
_atom_type_description
_atom_type_scat_dispersion_real
_atom_type_scat_dispersion_imag
_atom_type_scat_source
C C 0.0033 0.0016 'International Tables Vol C Tables 4.2.6.8 and 6.1.1.4'
H H 0.0000 0.0000 'International Tables Vol C Tables 4.2.6.8 and 6.1.1.4'
N N 0.0061 0.0033 'International Tables Vol C Tables 4.2.6.8 and 6.1.1.4'
O O 0.0106 0.0060 'International Tables Vol C Tables 4.2.6.8 and 6.1.1.4'

loop_
_geom_angle_atom_site_label_1
_geom_angle_atom_site_label_2
_geom_angle_atom_site_label_3
_geom_angle
N3 N1 C14 120.57(18)
C10 N1 N3 109.49(18)
C10 N1 C14 129.66(19)
N12 N2 C8 120.85(17)
C17 N2 C8 130.13(19)
C17 N2 N12 108.98(17)
C15 N3 N1 101.86(17)
N12 C4 N11 115.7(2)
C13 N5 C9 118.1(2)
C14 C6 C8 117.2(2)
C10 N7 C15 102.59(18)
C6 C8 N2 120.26(19)
C6 C8 C13 119.77(19)
C13 C8 N2 119.95(19)
N5 C9 C14 122.2(2)
N7 C10 N1 110.4(2)
C17 N11 C4 102.3(2)
C4 N12 N2 102.32(18)
N5 C13 C8 122.6(2)
C6 C14 N1 119.57(19)
C6 C14 C9 120.2(2)
C9 C14 N1 120.26(19)
N3 C15 N7 115.6(2)
N11 C17 N2 110.7(2)

loop_
_geom_bond_atom_site_label_1
_geom_bond_atom_site_label_2
_geom_bond_distance
N1 N3 1.366(2)
N1 C10 1.341(3)
N1 C14 1.419(3)
N2 C8 1.420(3)
N2 N12 1.360(2)
N2 C17 1.336(3)
N3 C15 1.310(3)
C4 N11 1.344(3)
C4 N12 1.306(3)
N5 C9 1.335(3)
N5 C13 1.331(3)
C6 C8 1.381(3)
C6 C14 1.378(3)
N7 C10 1.314(3)
N7 C15 1.355(3)
C8 C13 1.384(3)
C9 C14 1.381(3)
N11 C17 1.317(3)
